data_7154496
loop_
_publ_author_name
'Reddy, Vutukuri Prakash'
'Qiu, Renhua'
'Iwasaki, Takanori'
'Kambe, Nobuaki'

_publ_section_title
;
 Nickel-catalyzed synthesis of diarylsulfides and sulfones via C-H bond
 functionalization of arylamides.
;
_journal_issue 24
_journal_name_full 'Organic &amp; biomolecular chemistry'
_journal_page_first 6803
_journal_page_last 6813
_journal_paper_doi 10.1039/c5ob00149h
_journal_volume 13
_journal_year 2015
_chemical_formula_moiety 'C23 H18 N2 O S'
_chemical_formula_sum 'C23 H18 N2 O S'
_chemical_formula_weight 370.47
_chemical_melting_point 425
_chemical_name_systematic 2-Methyl-6-phenylthio-N-(quinolin-8-yl)benzamide
_space_group_IT_number 14
_symmetry_cell_setting monoclinic
_symmetry_Int_Tables_number 14
_symmetry_space_group_name_Hall '-P 2yn'
_symmetry_space_group_name_H-M 'P 1 21/n 1'
_atom_sites_solution_hydrogens geom
_atom_sites_solution_primary direct
_atom_sites_solution_secondary difmap
_audit_update_record
;
2014-09-10 deposited with the CCDC.
2015-05-13 downloaded from the CCDC.
;
_cell_angle_alpha 90.0000
_cell_angle_beta 118.7846(7)
_cell_angle_gamma 90.0000
_cell_formula_units_Z 4
_cell_length_a 16.1194(3)
_cell_length_b 8.06430(15)
_cell_length_c 16.6212(3)
_cell_measurement_reflns_used 32721
_cell_measurement_temperature 123
_cell_measurement_theta_max 71.58
_cell_measurement_theta_min 3.04
_cell_volume 1893.64(6)
_computing_cell_refinement 'RAPID AUTO'
_computing_data_collection 'RAPID AUTO (Rigaku, ????)'
_computing_data_reduction 'RAPID AUTO'
_computing_molecular_graphics 'CrystalStructure 4.0'
_computing_publication_material 'CrystalStructure 4.0 (Rigaku, 2010)'
_computing_structure_refinement 'SHELXL97 (Sheldrick, 2008)'
_computing_structure_solution 'SHELXS97 (Sheldrick, 2008)'
_diffrn_ambient_temperature 123
_diffrn_detector_area_resol_mean 10.000
_diffrn_measured_fraction_theta_full 0.995
_diffrn_measured_fraction_theta_max 0.995
_diffrn_measurement_device_type 'Rigaku R-AXIS RAPID'
_diffrn_measurement_method \w
_diffrn_radiation_probe x-ray
_diffrn_radiation_type 'Cu K\a'
_diffrn_radiation_wavelength 1.54187
_diffrn_reflns_av_R_equivalents 0.0554
_diffrn_reflns_limit_h_max 19
_diffrn_reflns_limit_h_min -19
_diffrn_reflns_limit_k_max 9
_diffrn_reflns_limit_k_min -9
_diffrn_reflns_limit_l_max 20
_diffrn_reflns_limit_l_min -20
_diffrn_reflns_number 35567
_diffrn_reflns_theta_full 71.58
_diffrn_reflns_theta_max 71.58
_diffrn_source 'sealed X-ray tube'
_diffrn_standards_number 0
_exptl_absorpt_coefficient_mu 1.626
_exptl_absorpt_correction_T_max 0.522
_exptl_absorpt_correction_T_min 0.446
_exptl_absorpt_correction_type multi-scan
_exptl_absorpt_process_details 'ABSCOR (Rigaku, 1995)'
_exptl_crystal_colour colorless
_exptl_crystal_density_diffrn 1.299
_exptl_crystal_density_method 'not measured'
_exptl_crystal_description block
_exptl_crystal_F_000 776.00
_exptl_crystal_recrystallization_method 'Re-crystallisation from solvent: toluene'
_exptl_crystal_size_max 0.600
_exptl_crystal_size_mid 0.450
_exptl_crystal_size_min 0.400
_refine_diff_density_max 0.230
_refine_diff_density_min -0.330
_refine_ls_extinction_method none
_refine_ls_goodness_of_fit_ref 1.113
_refine_ls_hydrogen_treatment mixed
_refine_ls_number_parameters 305
_refine_ls_number_reflns 3683
_refine_ls_number_restraints 0
_refine_ls_R_factor_gt 0.0412
_refine_ls_shift/su_max 0.001
_refine_ls_structure_factor_coef Fsqd
_refine_ls_weighting_details 'w = 1/[\s^2^(Fo^2^)+(0.0449P)^2^+1.1052P] where P=(Fo^2^+2Fc^2^)/3'
_refine_ls_weighting_scheme calc
_refine_ls_wR_factor_ref 0.1013
_reflns_number_gt 3417
_reflns_number_total 3683
_reflns_threshold_expression F^2^>2.0\s(F^2^)
_cod_data_source_file c5ob00149h2.cif
_cod_data_source_block 3a
_cod_depositor_comments 'Adding full bibliography for 7154496--7154499.cif.'
_cod_original_sg_symbol_H-M 'P 21/n'
_cod_database_code 7154496

loop_
_symmetry_equiv_pos_site_id
_symmetry_equiv_pos_as_xyz
1 +X,+Y,+Z
2 1/2-X,1/2+Y,1/2-Z
3 -X,-Y,-Z
4 1/2+X,1/2-Y,1/2+Z

loop_
_atom_site_label
_atom_site_type_symbol
_atom_site_fract_x
_atom_site_fract_y
_atom_site_fract_z
_atom_site_U_iso_or_equiv
_atom_site_adp_type
_atom_site_occupancy
_atom_site_symmetry_multiplicity
_atom_site_calc_flag
_atom_site_refinement_flags
S1 S 0.77051(3) 0.57873(5) 0.54139(3) 0.02671(13) Uani 1.0 4 d .
O1 O 0.59234(9) 0.54314(16) 0.31379(10) 0.0340(4) Uani 1.0 4 d .
N1 N 0.59011(9) 0.80479(17) 0.36498(9) 0.0179(3) Uani 1.0 4 d .
N2 N 0.54341(9) 1.09665(16) 0.40396(9) 0.0188(3) Uani 1.0 4 d .
C1 C 0.52279(12) 1.2423(2) 0.42569(11) 0.0228(4) Uani 1.0 4 d .
C2 C 0.43574(13) 1.2792(3) 0.42275(11) 0.0246(4) Uani 1.0 4 d .
C3 C 0.36805(12) 1.1583(3) 0.39581(11) 0.0229(4) Uani 1.0 4 d .
C4 C 0.38635(11) 0.9995(2) 0.37185(10) 0.0187(4) Uani 1.0 4 d .
C5 C 0.32069(11) 0.8669(3) 0.34358(11) 0.0230(4) Uani 1.0 4 d .
C6 C 0.34378(11) 0.7177(3) 0.32121(11) 0.0234(4) Uani 1.0 4 d .
C7 C 0.43288(11) 0.6908(2) 0.32584(11) 0.0199(4) Uani 1.0 4 d .
C8 C 0.49835(10) 0.81701(19) 0.35408(10) 0.0164(3) Uani 1.0 4 d .
C9 C 0.47604(10) 0.97538(19) 0.37726(10) 0.0155(3) Uani 1.0 4 d .
C10 C 0.63184(11) 0.6738(2) 0.34743(11) 0.0193(4) Uani 1.0 4 d .
C11 C 0.73394(11) 0.70178(19) 0.37341(11) 0.0179(3) Uani 1.0 4 d .
C12 C 0.80413(11) 0.65103(19) 0.45969(11) 0.0196(4) Uani 1.0 4 d .
C13 C 0.89929(12) 0.6653(3) 0.48323(13) 0.0269(4) Uani 1.0 4 d .
C14 C 0.92326(13) 0.7322(3) 0.42057(14) 0.0320(5) Uani 1.0 4 d .
C15 C 0.85372(13) 0.7849(3) 0.33521(14) 0.0302(4) Uani 1.0 4 d .
C16 C 0.75782(12) 0.7698(2) 0.30936(12) 0.0232(4) Uani 1.0 4 d .
C17 C 0.68194(15) 0.8210(3) 0.21516(13) 0.0364(5) Uani 1.0 4 d .
C18 C 0.81872(11) 0.3756(2) 0.56462(10) 0.0181(3) Uani 1.0 4 d .
C19 C 0.88826(11) 0.3380(3) 0.65345(11) 0.0215(4) Uani 1.0 4 d .
C20 C 0.92422(12) 0.1780(3) 0.67486(12) 0.0265(4) Uani 1.0 4 d .
C21 C 0.89212(13) 0.0567(3) 0.60749(13) 0.0289(4) Uani 1.0 4 d .
C22 C 0.82330(13) 0.0952(3) 0.51857(13) 0.0291(4) Uani 1.0 4 d .
C23 C 0.78541(11) 0.2533(3) 0.49695(11) 0.0228(4) Uani 1.0 4 d .
H1 H 0.5731(15) 1.331(3) 0.4468(14) 0.029(6) Uiso 1.0 4 d .
H2 H 0.4270(16) 1.389(3) 0.4413(15) 0.037(6) Uiso 1.0 4 d .
H3 H 0.3082(15) 1.175(3) 0.3940(14) 0.032(6) Uiso 1.0 4 d .
H4 H 0.2636(14) 0.884(3) 0.3424(13) 0.024(5) Uiso 1.0 4 d .
H5 H 0.2971(14) 0.622(3) 0.3023(13) 0.025(5) Uiso 1.0 4 d .
H6 H 0.4456(14) 0.581(3) 0.3098(14) 0.026(5) Uiso 1.0 4 d .
H7 H 0.6224(14) 0.893(3) 0.3879(14) 0.024(5) Uiso 1.0 4 d .
H8 H 0.9477(16) 0.626(3) 0.5446(15) 0.035(6) Uiso 1.0 4 d .
H9 H 0.9889(18) 0.742(3) 0.4361(17) 0.049(7) Uiso 1.0 4 d .
H10 H 0.8714(15) 0.835(3) 0.2915(15) 0.033(6) Uiso 1.0 4 d .
H14 H 0.9131(15) 0.428(3) 0.7032(15) 0.033(6) Uiso 1.0 4 d .
H15 H 0.9757(15) 0.153(3) 0.7375(15) 0.036(6) Uiso 1.0 4 d .
H16 H 0.9167(16) -0.051(3) 0.6228(15) 0.039(6) Uiso 1.0 4 d .
H17 H 0.8029(15) 0.013(3) 0.4705(15) 0.037(6) Uiso 1.0 4 d .
H17A H 0.6501 0.7220 0.1793 0.0437 Uiso 1.0 4 calc R
H17B H 0.7107 0.8824 0.1840 0.0437 Uiso 1.0 4 calc R
H17C H 0.6357 0.8918 0.2209 0.0437 Uiso 1.0 4 calc R
H18 H 0.7360(16) 0.280(3) 0.4350(16) 0.038(6) Uiso 1.0 4 d .

loop_
_atom_site_aniso_label
_atom_site_aniso_U_11
_atom_site_aniso_U_22
_atom_site_aniso_U_33
_atom_site_aniso_U_12
_atom_site_aniso_U_13
_atom_site_aniso_U_23
S1 0.0365(3) 0.0234(3) 0.0309(3) 0.01375(17) 0.0247(2) 0.00729(16)
O1 0.0251(7) 0.0231(7) 0.0578(9) -0.0080(5) 0.0230(7) -0.0200(6)
N1 0.0149(7) 0.0136(7) 0.0253(7) -0.0011(6) 0.0097(6) -0.0029(6)
N2 0.0201(7) 0.0161(7) 0.0194(7) 0.0020(5) 0.0090(6) 0.0018(5)
C1 0.0281(9) 0.0177(8) 0.0230(8) 0.0010(7) 0.0127(7) 0.0010(7)
C2 0.0319(9) 0.0192(9) 0.0245(8) 0.0068(7) 0.0151(8) 0.0019(7)
C3 0.0230(8) 0.0257(9) 0.0220(8) 0.0069(7) 0.0124(7) 0.0021(7)
C4 0.0177(8) 0.0224(9) 0.0155(7) 0.0048(7) 0.0076(6) 0.0029(6)
C5 0.0148(8) 0.0319(10) 0.0224(8) 0.0007(7) 0.0091(7) -0.0003(7)
C6 0.0169(8) 0.0282(10) 0.0233(8) -0.0033(7) 0.0083(7) -0.0036(7)
C7 0.0190(8) 0.0188(8) 0.0216(8) -0.0010(7) 0.0096(7) -0.0035(6)
C8 0.0139(7) 0.0191(8) 0.0150(7) 0.0022(6) 0.0060(6) 0.0010(6)
C9 0.0155(7) 0.0163(8) 0.0135(7) 0.0023(6) 0.0061(6) 0.0019(6)
C10 0.0195(8) 0.0176(8) 0.0223(8) 0.0003(6) 0.0113(7) -0.0013(6)
C11 0.0193(8) 0.0127(8) 0.0248(8) 0.0012(6) 0.0132(7) -0.0015(6)
C12 0.0219(8) 0.0138(8) 0.0262(8) 0.0037(6) 0.0141(7) 0.0002(6)
C13 0.0191(8) 0.0252(9) 0.0348(10) 0.0045(7) 0.0117(8) 0.0011(8)
C14 0.0217(9) 0.0295(10) 0.0503(12) -0.0007(8) 0.0217(9) 0.0000(9)
C15 0.0340(10) 0.0253(10) 0.0446(11) 0.0002(8) 0.0295(9) 0.0046(8)
C16 0.0278(9) 0.0174(8) 0.0296(9) 0.0030(7) 0.0180(8) 0.0021(7)
C17 0.0420(11) 0.0400(12) 0.0308(10) 0.0063(9) 0.0203(9) 0.0105(9)
C18 0.0173(7) 0.0198(8) 0.0204(8) 0.0022(6) 0.0116(6) 0.0019(6)
C19 0.0200(8) 0.0270(9) 0.0190(8) 0.0002(7) 0.0106(7) 0.0004(7)
C20 0.0213(8) 0.0335(10) 0.0267(9) 0.0075(8) 0.0131(7) 0.0112(8)
C21 0.0318(10) 0.0197(9) 0.0447(11) 0.0074(8) 0.0261(9) 0.0099(8)
C22 0.0329(10) 0.0212(9) 0.0381(10) -0.0058(8) 0.0210(9) -0.0076(8)
C23 0.0184(8) 0.0271(9) 0.0220(8) -0.0010(7) 0.0089(7) -0.0020(7)

loop_
_atom_type_symbol
_atom_type_description
_atom_type_scat_dispersion_real
_atom_type_scat_dispersion_imag
_atom_type_scat_source
C C 0.0181 0.0091
;
International Tables for Crystallography
(1992, Vol. C, Tables 4.2.6.8 and 6.1.1.4)
;
H H 0.0000 0.0000
;
International Tables for Crystallography
(1992, Vol. C, Table 6.1.1.4)
;
N N 0.0311 0.0180
;
International Tables for Crystallography
(1992, Vol. C, Tables 4.2.6.8 and 6.1.1.4)
;
S S 0.3331 0.5567
;
International Tables for Crystallography
(1992, Vol. C, Tables 4.2.6.8 and 6.1.1.4)
;
O O 0.0492 0.0322
;
International Tables for Crystallography
(1992, Vol. C, Tables 4.2.6.8 and 6.1.1.4)
;

loop_
_geom_angle_atom_site_label_1
_geom_angle_atom_site_label_2
_geom_angle_atom_site_label_3
_geom_angle
_geom_angle_publ_flag
C12 S1 C18 101.86(9) yes
C8 N1 C10 128.84(14) yes
C1 N2 C9 117.45(16) yes
N2 C1 C2 123.77(16) yes
C1 C2 C3 118.95(18) yes
C2 C3 C4 119.74(19) yes
C3 C4 C5 123.60(18) yes
C3 C4 C9 116.82(15) yes
C5 C4 C9 119.58(16) yes
C4 C5 C6 119.90(18) yes
C5 C6 C7 121.52(16) yes
C6 C7 C8 119.75(17) yes
N1 C8 C7 125.41(16) yes
N1 C8 C9 114.46(14) yes
C7 C8 C9 120.11(17) yes
N2 C9 C4 123.28(15) yes
N2 C9 C8 117.59(16) yes
C4 C9 C8 119.13(14) yes
O1 C10 N1 124.60(17) yes
O1 C10 C11 121.26(17) yes
N1 C10 C11 114.13(14) yes
C10 C11 C12 119.05(18) yes
C10 C11 C16 120.12(13) yes
C12 C11 C16 120.74(17) yes
S1 C12 C11 119.04(15) yes
S1 C12 C13 120.65(13) yes
C11 C12 C13 120.2(2) yes
C12 C13 C14 119.32(15) yes
C13 C14 C15 120.6(2) yes
C14 C15 C16 121.2(3) yes
C11 C16 C15 117.86(15) yes
C11 C16 C17 120.80(18) yes
C15 C16 C17 121.3(2) yes
S1 C18 C19 118.52(13) yes
S1 C18 C23 121.29(11) yes
C19 C18 C23 120.14(15) yes
C18 C19 C20 119.91(16) yes
C19 C20 C21 120.09(15) yes
C20 C21 C22 119.82(17) yes
C21 C22 C23 120.56(17) yes
C18 C23 C22 119.45(14) yes
C8 N1 H7 112.1(17) no
C10 N1 H7 119.0(17) no
N2 C1 H1 117.4(14) no
C2 C1 H1 118.8(14) no
C1 C2 H2 118.3(15) no
C3 C2 H2 122.7(15) no
C2 C3 H3 123.0(13) no
C4 C3 H3 117.3(13) no
C4 C5 H4 118.5(13) no
C6 C5 H4 121.6(13) no
C5 C6 H5 119.8(14) no
C7 C6 H5 118.7(14) no
C6 C7 H6 117.8(14) no
C8 C7 H6 122.5(13) no
C12 C13 H8 118.5(17) no
C14 C13 H8 122.2(17) no
C13 C14 H9 120.0(16) no
C15 C14 H9 119.4(16) no
C14 C15 H10 120.2(11) no
C16 C15 H10 118.6(11) no
C16 C17 H17A 109.471 no
C16 C17 H17B 109.467 no
C16 C17 H17C 109.471 no
H17A C17 H17B 109.480 no
H17A C17 H17C 109.474 no
H17B C17 H17C 109.465 no
C18 C19 H14 120.1(11) no
C20 C19 H14 120.0(11) no
C19 C20 H15 119.6(14) no
C21 C20 H15 120.2(14) no
C20 C21 H16 119.4(13) no
C22 C21 H16 120.8(13) no
C21 C22 H17 120.4(13) no
C23 C22 H17 119.0(13) no
C18 C23 H18 119.9(14) no
C22 C23 H18 120.7(14) no

loop_
_geom_bond_atom_site_label_1
_geom_bond_atom_site_label_2
_geom_bond_distance
_geom_bond_publ_flag
S1 C12 1.785(3) yes
S1 C18 1.7738(17) yes
O1 C10 1.219(2) yes
N1 C8 1.404(3) yes
N1 C10 1.357(3) yes
N2 C1 1.318(3) yes
N2 C9 1.367(2) yes
C1 C2 1.412(3) yes
C2 C3 1.368(3) yes
C3 C4 1.414(3) yes
C4 C5 1.416(3) yes
C4 C9 1.418(3) yes
C5 C6 1.363(3) yes
C6 C7 1.417(3) yes
C7 C8 1.376(3) yes
C8 C9 1.429(3) yes
C10 C11 1.504(3) yes
C11 C12 1.393(2) yes
C11 C16 1.406(3) yes
C12 C13 1.393(3) yes
C13 C14 1.383(4) yes
C14 C15 1.385(3) yes
C15 C16 1.396(3) yes
C16 C17 1.508(3) yes
C18 C19 1.3910(19) yes
C18 C23 1.395(3) yes
C19 C20 1.388(3) yes
C20 C21 1.386(3) yes
C21 C22 1.390(3) yes
C22 C23 1.384(3) yes
N1 H7 0.86(2) no
C1 H1 1.01(2) no
C2 H2 0.97(3) no
C3 H3 0.96(3) no
C5 H4 0.92(3) no
C6 H5 1.02(2) no
C7 H6 0.97(3) no
C13 H8 0.991(19) no
C14 H9 0.96(3) no
C15 H10 0.99(3) no
C17 H17A 0.980 no
C17 H17B 0.980 no
C17 H17C 0.980 no
C19 H14 1.03(2) no
C20 H15 0.991(19) no
C21 H16 0.94(3) no
C22 H17 0.96(3) no
C23 H18 0.97(2) no

loop_
_geom_contact_atom_site_label_1
_geom_contact_atom_site_label_2
_geom_contact_distance
_geom_contact_publ_flag
_geom_contact_site_symmetry_2
S1 O1 3.4898(13) no .
S1 N1 3.4879(13) no .
S1 C10 3.0063(15) no .
O1 C7 2.926(3) no .
O1 C8 2.932(3) no .
O1 C12 3.2124(18) no .
O1 C16 3.263(3) no .
O1 C17 3.475(3) no .
N1 N2 2.645(2) no .
N1 C12 3.269(2) no .
N1 C16 3.263(3) no .
N1 C17 3.458(4) no .
N2 C3 2.808(3) no .
C1 C4 2.752(3) no .
C1 C8 3.589(3) no .
C2 C9 2.733(3) no .
C4 C7 2.810(3) no .
C5 C8 2.813(3) no .
C6 C9 2.796(3) no .
C7 C10 3.054(3) no .
C10 C17 2.933(4) no .
C11 C14 2.772(3) no .
C12 C15 2.771(4) no .
C12 C23 3.308(3) no .
C13 C16 2.813(3) no .
C13 C18 3.266(3) no .
C18 C21 2.777(3) no .
C19 C22 2.774(3) no .
C20 C23 2.783(2) no .
S1 C3 3.581(3) no 3_676
O1 C1 3.551(3) no 1_545
O1 C20 3.135(2) no 4_454
O1 C21 3.488(2) no 4_454
N2 C3 3.573(3) no 3_676
N2 C4 3.421(3) no 3_676
C1 O1 3.551(3) no 1_565
C1 C4 3.539(3) no 3_676
C1 C5 3.540(2) no 3_676
C2 C8 3.420(3) no 3_676
C2 C9 3.568(3) no 3_676
C3 S1 3.581(3) no 3_676
C3 N2 3.573(3) no 3_676
C3 C9 3.546(2) no 3_676
C4 N2 3.421(3) no 3_676
C4 C1 3.539(3) no 3_676
C5 C1 3.540(2) no 3_676
C8 C2 3.420(3) no 3_676
C9 C2 3.568(3) no 3_676
C9 C3 3.546(2) no 3_676
C14 C20 3.583(4) no 3_766
C20 O1 3.135(2) no 4_555
C20 C14 3.583(4) no 3_766
C21 O1 3.488(2) no 4_555
S1 H7 3.573(19) no .
S1 H8 2.86(3) no .
S1 H14 2.834(18) no .
S1 H18 2.88(3) no .
O1 H6 2.35(3) no .
O1 H7 3.02(3) no .
O1 H17A 3.1539 no .
O1 H17C 3.4371 no .
O1 H18 3.07(2) no .
N1 H6 2.73(2) no .
N1 H17C 2.9084 no .
N2 H2 3.26(3) no .
N2 H7 2.17(3) no .
C1 H3 3.28(3) no .
C1 H7 3.45(3) no .
C3 H1 3.30(3) no .
C3 H4 2.66(2) no .
C4 H2 3.30(3) no .
C4 H5 3.33(2) no .
C5 H3 2.66(3) no .
C5 H6 3.28(3) no .
C7 H4 3.27(3) no .
C7 H7 3.17(3) no .
C8 H5 3.32(3) no .
C9 H1 3.20(2) no .
C9 H3 3.27(3) no .
C9 H4 3.27(3) no .
C9 H6 3.33(2) no .
C9 H7 2.37(3) no .
C10 H6 2.86(3) no .
C10 H17A 2.9726 no .
C10 H17C 2.7640 no .
C10 H18 3.56(3) no .
C11 H7 2.47(3) no .
C11 H8 3.301(19) no .
C11 H10 3.29(3) no .
C11 H17A 2.8390 no .
C11 H17B 3.3224 no .
C11 H17C 2.7231 no .
C11 H18 3.55(3) no .
C12 H7 3.23(2) no .
C12 H9 3.27(4) no .
C12 H18 3.15(3) no .
C13 H10 3.29(3) no .
C15 H8 3.31(3) no .
C15 H17A 3.0906 no .
C15 H17B 2.5822 no .
C15 H17C 3.2056 no .
C16 H7 3.19(3) no .
C16 H9 3.29(3) no .
C17 H7 3.49(3) no .
C17 H10 2.69(3) no .
C18 H8 3.03(3) no .
C18 H15 3.30(2) no .
C18 H17 3.27(3) no .
C19 H8 3.36(3) no .
C19 H16 3.25(3) no .
C19 H18 3.29(2) no .
C20 H17 3.28(3) no .
C21 H14 3.33(3) no .
C21 H18 3.29(2) no .
C22 H15 3.30(2) no .
C23 H14 3.34(2) no .
C23 H16 3.26(3) no .
H1 H2 2.36(4) no .
H2 H3 2.42(4) no .
H3 H4 2.48(3) no .
H4 H5 2.35(3) no .
H5 H6 2.36(4) no .
H6 H7 3.54(3) no .
H7 H17C 2.8849 no .
H8 H9 2.39(5) no .
H8 H14 3.35(4) no .
H9 H10 2.35(3) no .
H10 H17A 3.2597 no .
H10 H17B 2.3635 no .
H10 H17C 3.4245 no .
H14 H15 2.39(3) no .
H15 H16 2.35(4) no .
H16 H17 2.36(3) no .
H17 H18 2.35(4) no .
S1 H1 3.43(2) no 1_545
S1 H2 3.34(3) no 3_676
S1 H3 2.83(3) no 3_676
O1 H1 2.93(3) no 1_545
O1 H10 2.68(3) no 2_645
O1 H15 2.31(2) no 4_454
O1 H16 3.072(19) no 4_454
O1 H17B 3.4125 no 2_645
N1 H3 3.53(2) no 3_676
N1 H14 3.551(19) no 4_464
N1 H17 3.45(3) no 1_565
N2 H14 2.973(19) no 4_464
N2 H15 3.16(3) no 4_464
N2 H18 3.25(3) no 1_565
C1 H2 3.56(3) no 3_686
C1 H6 3.23(2) no 1_565
C1 H14 3.52(2) no 4_464
C1 H15 2.96(3) no 4_464
C1 H18 3.38(3) no 1_565
C2 H2 3.51(2) no 3_686
C2 H5 3.511(19) no 1_565
C2 H6 3.13(3) no 1_565
C2 H15 3.48(3) no 4_464
C3 H5 3.094(17) no 2_555
C3 H7 3.55(3) no 3_676
C4 H5 3.139(17) no 2_555
C4 H14 3.09(3) no 4_464
C5 H1 3.45(2) no 3_676
C5 H5 3.046(19) no 2_555
C6 H1 3.44(3) no 3_676
C6 H2 3.20(3) no 1_545
C6 H3 3.237(18) no 2_545
C7 H2 3.13(3) no 1_545
C7 H2 3.48(2) no 3_676
C7 H15 3.36(3) no 4_454
C7 H16 3.45(3) no 4_454
C8 H2 3.44(3) no 3_676
C8 H14 3.01(2) no 4_464
C9 H14 2.68(3) no 4_464
C10 H1 3.57(3) no 1_545
C10 H10 3.56(3) no 2_645
C10 H15 3.49(2) no 4_454
C11 H17 2.90(3) no 1_565
C11 H17B 3.0262 no 2_645
C12 H16 3.42(3) no 1_565
C12 H17 2.93(3) no 1_565
C12 H17B 3.1469 no 2_645
C13 H8 3.60(3) no 3_766
C13 H16 3.17(3) no 1_565
C13 H17 3.17(3) no 1_565
C13 H17B 3.3657 no 2_645
C14 H8 3.44(3) no 3_766
C14 H17 3.34(3) no 1_565
C14 H17B 3.4678 no 2_645
C14 H17C 3.4375 no 2_645
C15 H15 3.53(3) no 3_766
C15 H17 3.30(3) no 1_565
C15 H17A 3.5318 no 2_655
C15 H17B 3.3758 no 2_645
C15 H17C 3.3324 no 2_645
C16 H17 3.11(3) no 1_565
C16 H17B 3.1576 no 2_645
C17 H8 3.489(19) no 4_464
C17 H18 3.36(3) no 2_655
C18 H1 3.49(2) no 1_545
C18 H4 3.24(3) no 3_666
C18 H5 3.52(3) no 3_666
C18 H9 3.25(3) no 3_766
C19 H4 3.06(3) no 3_666
C19 H5 3.42(3) no 3_666
C19 H9 3.06(4) no 3_766
C20 H4 2.94(3) no 3_666
C20 H6 2.96(3) no 4_555
C20 H9 2.87(4) no 3_766
C20 H10 3.07(3) no 3_766
C21 H4 3.04(3) no 3_666
C21 H6 3.24(3) no 4_555
C21 H9 2.86(3) no 3_766
C21 H10 3.46(2) no 3_766
C22 H4 3.23(3) no 3_666
C22 H7 3.330(19) no 1_545
C22 H9 3.04(3) no 3_766
C23 H1 3.17(3) no 1_545
C23 H4 3.32(3) no 3_666
C23 H9 3.25(3) no 3_766
C23 H17A 3.5584 no 2_645
C23 H17B 3.2118 no 2_645
H1 S1 3.43(2) no 1_565
H1 O1 2.93(3) no 1_565
H1 C5 3.45(2) no 3_676
H1 C6 3.44(3) no 3_676
H1 C10 3.57(3) no 1_565
H1 C18 3.49(2) no 1_565
H1 C23 3.17(3) no 1_565
H1 H2 2.92(4) no 3_686
H1 H6 3.00(3) no 1_565
H1 H15 3.05(3) no 4_464
H1 H18 2.76(4) no 1_565
H2 S1 3.34(3) no 3_676
H2 C1 3.56(3) no 3_686
H2 C2 3.51(2) no 3_686
H2 C6 3.20(3) no 1_565
H2 C7 3.13(3) no 1_565
H2 C7 3.48(2) no 3_676
H2 C8 3.44(3) no 3_676
H2 H1 2.92(4) no 3_686
H2 H2 2.85(3) no 3_686
H2 H5 2.93(3) no 1_565
H2 H6 2.81(4) no 1_565
H3 S1 2.83(3) no 3_676
H3 N1 3.53(2) no 3_676
H3 C6 3.237(18) no 2_555
H3 H5 2.89(3) no 2_555
H3 H7 3.28(3) no 3_676
H4 C18 3.24(3) no 3_666
H4 C19 3.06(3) no 3_666
H4 C20 2.94(3) no 3_666
H4 C21 3.04(3) no 3_666
H4 C22 3.23(3) no 3_666
H4 C23 3.32(3) no 3_666
H4 H5 2.86(3) no 2_555
H4 H6 3.48(3) no 2_555
H4 H14 3.60(3) no 3_666
H4 H15 3.43(4) no 3_666
H4 H16 3.50(4) no 3_666
H5 C2 3.511(19) no 1_545
H5 C3 3.094(17) no 2_545
H5 C4 3.139(17) no 2_545
H5 C5 3.046(19) no 2_545
H5 C18 3.52(3) no 3_666
H5 C19 3.42(3) no 3_666
H5 H2 2.93(3) no 1_545
H5 H3 2.89(3) no 2_545
H5 H4 2.86(3) no 2_545
H5 H14 3.37(4) no 3_666
H6 C1 3.23(2) no 1_545
H6 C2 3.13(3) no 1_545
H6 C20 2.96(3) no 4_454
H6 C21 3.24(3) no 4_454
H6 H1 3.00(3) no 1_545
H6 H2 2.81(4) no 1_545
H6 H4 3.48(3) no 2_545
H6 H15 2.41(4) no 4_454
H6 H16 2.92(4) no 4_454
H7 C3 3.55(3) no 3_676
H7 C22 3.330(19) no 1_565
H7 H3 3.28(3) no 3_676
H7 H14 3.59(3) no 4_464
H7 H17 2.73(3) no 1_565
H7 H18 3.51(3) no 1_565
H8 C13 3.60(3) no 3_766
H8 C14 3.44(3) no 3_766
H8 C17 3.489(19) no 4_565
H8 H8 3.41(4) no 3_766
H8 H9 3.11(4) no 3_766
H8 H16 3.05(4) no 1_565
H8 H17A 3.1820 no 4_565
H8 H17C 3.0399 no 4_565
H9 C18 3.25(3) no 3_766
H9 C19 3.06(4) no 3_766
H9 C20 2.87(4) no 3_766
H9 C21 2.86(3) no 3_766
H9 C22 3.04(3) no 3_766
H9 C23 3.25(3) no 3_766
H9 H8 3.11(4) no 3_766
H9 H15 3.31(5) no 3_766
H9 H16 3.31(4) no 3_766
H9 H17 3.54(4) no 3_766
H10 O1 2.68(3) no 2_655
H10 C10 3.56(3) no 2_655
H10 C20 3.07(3) no 3_766
H10 C21 3.46(2) no 3_766
H10 H15 2.73(4) no 3_766
H10 H16 3.47(4) no 3_766
H10 H17A 3.2007 no 2_655
H10 H17C 3.5810 no 2_645
H10 H18 3.33(4) no 2_655
H14 N1 3.551(19) no 4_565
H14 N2 2.973(19) no 4_565
H14 C1 3.52(2) no 4_565
H14 C4 3.09(3) no 4_565
H14 C8 3.01(2) no 4_565
H14 C9 2.68(3) no 4_565
H14 H4 3.60(3) no 3_666
H14 H5 3.37(4) no 3_666
H14 H7 3.59(3) no 4_565
H15 O1 2.31(2) no 4_555
H15 N2 3.16(3) no 4_565
H15 C1 2.96(3) no 4_565
H15 C2 3.48(3) no 4_565
H15 C7 3.36(3) no 4_555
H15 C10 3.49(2) no 4_555
H15 C15 3.53(3) no 3_766
H15 H1 3.05(3) no 4_565
H15 H4 3.43(4) no 3_666
H15 H6 2.41(4) no 4_555
H15 H9 3.31(5) no 3_766
H15 H10 2.73(4) no 3_766
H16 O1 3.072(19) no 4_555
H16 C7 3.45(3) no 4_555
H16 C12 3.42(3) no 1_545
H16 C13 3.17(3) no 1_545
H16 H4 3.50(4) no 3_666
H16 H6 2.92(4) no 4_555
H16 H8 3.05(4) no 1_545
H16 H9 3.31(4) no 3_766
H16 H10 3.47(4) no 3_766
H17 N1 3.45(3) no 1_545
H17 C11 2.90(3) no 1_545
H17 C12 2.93(3) no 1_545
H17 C13 3.17(3) no 1_545
H17 C14 3.34(3) no 1_545
H17 C15 3.30(3) no 1_545
H17 C16 3.11(3) no 1_545
H17 H7 2.73(3) no 1_545
H17 H9 3.54(4) no 3_766
H17 H17A 3.3808 no 2_645
H17A C15 3.5318 no 2_645
H17A C23 3.5584 no 2_655
H17A H8 3.1820 no 4_464
H17A H10 3.2007 no 2_645
H17A H17 3.3808 no 2_655
H17A H17B 3.5752 no 2_645
H17A H18 3.2506 no 2_655
H17B O1 3.4125 no 2_655
H17B C11 3.0262 no 2_655
H17B C12 3.1469 no 2_655
H17B C13 3.3657 no 2_655
H17B C14 3.4678 no 2_655
H17B C15 3.3758 no 2_655
H17B C16 3.1576 no 2_655
H17B C23 3.2118 no 2_655
H17B H17A 3.5752 no 2_655
H17B H18 2.6416 no 2_655
H17C C14 3.4375 no 2_655
H17C C15 3.3324 no 2_655
H17C H8 3.0399 no 4_464
H17C H10 3.5810 no 2_655
H18 N2 3.25(3) no 1_545
H18 C1 3.38(3) no 1_545
H18 C17 3.36(3) no 2_645
H18 H1 2.76(4) no 1_545
H18 H7 3.51(3) no 1_545
H18 H10 3.33(4) no 2_645
H18 H17A 3.2506 no 2_645
H18 H17B 2.6416 no 2_645

loop_
_geom_hbond_atom_site_label_D
_geom_hbond_atom_site_label_H
_geom_hbond_atom_site_label_A
_geom_hbond_distance_DA
_geom_hbond_distance_DH
_geom_hbond_distance_HA
_geom_hbond_angle_DHA
_geom_hbond_publ_flag
N1 H7 N2 2.645(2) 0.855 2.17(2) 114.6(19) no

loop_
_geom_torsion_atom_site_label_1
_geom_torsion_atom_site_label_2
_geom_torsion_atom_site_label_3
_geom_torsion_atom_site_label_4
_geom_torsion
_geom_torsion_publ_flag
C12 S1 C18 C19 117.42(14) no
C12 S1 C18 C23 -65.32(15) no
C18 S1 C12 C11 121.65(11) no
C18 S1 C12 C13 -61.84(12) no
C8 N1 C10 O1 3.8(3) no
C8 N1 C10 C11 -176.08(14) no
C10 N1 C8 C7 2.8(3) no
C10 N1 C8 C9 -178.67(15) no
C1 N2 C9 C4 0.2(3) no
C1 N2 C9 C8 -179.70(13) no
C9 N2 C1 C2 -0.1(3) no
N2 C1 C2 C3 -0.1(3) no
C1 C2 C3 C4 0.2(3) no
C2 C3 C4 C5 179.74(14) no
C2 C3 C4 C9 -0.1(3) no
C3 C4 C5 C6 179.67(14) no
C3 C4 C9 N2 -0.1(3) no
C3 C4 C9 C8 179.80(13) no
C5 C4 C9 N2 -179.94(14) no
C5 C4 C9 C8 -0.1(3) no
C9 C4 C5 C6 -0.5(3) no
C4 C5 C6 C7 0.3(3) no
C5 C6 C7 C8 0.5(3) no
C6 C7 C8 N1 177.45(14) no
C6 C7 C8 C9 -1.0(3) no
N1 C8 C9 N2 2.1(2) no
N1 C8 C9 C4 -177.80(12) no
C7 C8 C9 N2 -179.33(14) no
C7 C8 C9 C4 0.8(3) no
O1 C10 C11 C12 -86.3(3) no
O1 C10 C11 C16 90.2(2) no
N1 C10 C11 C12 93.57(17) no
N1 C10 C11 C16 -89.93(19) no
C10 C11 C12 S1 -7.8(2) no
C10 C11 C12 C13 175.71(13) no
C10 C11 C16 C15 -176.62(13) no
C10 C11 C16 C17 2.1(3) no
C12 C11 C16 C15 -0.2(3) no
C12 C11 C16 C17 178.54(14) no
C16 C11 C12 S1 175.76(13) no
C16 C11 C12 C13 -0.8(3) no
S1 C12 C13 C14 -175.66(11) no
C11 C12 C13 C14 0.8(3) no
C12 C13 C14 C15 0.1(3) no
C13 C14 C15 C16 -1.1(3) no
C14 C15 C16 C11 1.1(3) no
C14 C15 C16 C17 -177.61(16) no
S1 C18 C19 C20 176.97(13) no
S1 C18 C23 C22 -178.35(13) no
C19 C18 C23 C22 -1.1(3) no
C23 C18 C19 C20 -0.3(3) no
C18 C19 C20 C21 1.1(4) no
C19 C20 C21 C22 -0.5(4) no
C20 C21 C22 C23 -1.0(4) no
C21 C22 C23 C18 1.8(4) no
